data_4309472
loop_
_publ_author_name
'Dat T. Tran'
'Xiaojuan Fan'
'Daniel P. Brennan'
'Peter Y. Zavalij'
'Scott R. J. Oliver'

_publ_section_title
;
Open Metal-Organic Framework Containing Cuprate Chains
;
_journal_name_full 'Inorganic Chemistry'
_journal_page_first 6192
_journal_page_last 6196
_journal_paper_doi 10.1021/ic050024c
_journal_volume 44
_journal_year 2005
_chemical_formula_moiety 'C6 H5 Cu N O3, H2 O'
_chemical_formula_sum 'C6 H7 Cu N O4'
_chemical_formula_weight 220.67
_chemical_name_common 'Copper hydroxide 4-pyridine-carboxylate hydrate'
_chemical_name_systematic 'Copper hydroxide 4-pyridine-carboxylate hydrate'
_space_group_IT_number 14
_symmetry_cell_setting monoclinic
_symmetry_space_group_name_Hall '-P 2yn'
_symmetry_space_group_name_H-M 'P 1 21/n 1'
_atom_sites_solution_hydrogens geom
_atom_sites_solution_primary direct
_atom_sites_solution_secondary difmap
_audit_creation_method 'SHELXL-97 & ZCIF'
_cell_angle_alpha 90.00
_cell_angle_beta 95.285(2)
_cell_angle_gamma 90.00
_cell_formula_units_Z 4
_cell_length_a 3.5521(2)
_cell_length_b 15.8665(11)
_cell_length_c 12.9977(9)
_cell_measurement_reflns_used 2826
_cell_measurement_temperature 294(2)
_cell_measurement_theta_max 31.0
_cell_measurement_theta_min 2.6
_cell_volume 729.43(8)
_computing_cell_refinement 'SAINT (Bruker, 1999)'
_computing_data_collection 'SMART (Bruker, 1999)'
_computing_data_reduction SAINT
_computing_molecular_graphics 'ORTEP-3 (Farrugia,1997), ATOMS (Dowty,1999)'
_computing_publication_material SHELXL-97
_computing_structure_refinement 'SHELXL-97 (Sheldrick, 1997)'
_computing_structure_solution 'SHELXS-97 (Sheldrick, 1990)'
_diffrn_ambient_temperature 294(2)
_diffrn_detector 'CCD area detector'
_diffrn_detector_area_resol_mean 8.33
_diffrn_detector_type 'Bruker SmartApex'
_diffrn_measured_fraction_theta_full 0.978
_diffrn_measured_fraction_theta_max 0.978
_diffrn_measurement_details NFRAMES=606,606,606,50
_diffrn_measurement_device_type 'three-circle diffractometer'
_diffrn_measurement_method '\w scans'
_diffrn_measurement_specimen_support 'glass capillary'
_diffrn_orient_matrix_type standard
_diffrn_orient_matrix_UB_11 0.0618752
_diffrn_orient_matrix_UB_12 0.0395231
_diffrn_orient_matrix_UB_13 -0.0559682
_diffrn_orient_matrix_UB_21 -0.1899096
_diffrn_orient_matrix_UB_22 -0.0289594
_diffrn_orient_matrix_UB_23 -0.0495176
_diffrn_orient_matrix_UB_31 -0.2001002
_diffrn_orient_matrix_UB_32 0.0396427
_diffrn_orient_matrix_UB_33 0.0196338
_diffrn_radiation_monochromator graphite
_diffrn_radiation_source 'fine-focus sealed tube'
_diffrn_radiation_type MoK\a
_diffrn_radiation_wavelength 0.71073
_diffrn_reflns_av_R_equivalents 0.0560
_diffrn_reflns_av_sigmaI/netI 0.0593
_diffrn_reflns_limit_h_max 4
_diffrn_reflns_limit_h_min -4
_diffrn_reflns_limit_k_max 21
_diffrn_reflns_limit_k_min 0
_diffrn_reflns_limit_l_max 17
_diffrn_reflns_limit_l_min 0
_diffrn_reflns_number 3032
_diffrn_reflns_theta_full 28.27
_diffrn_reflns_theta_max 28.27
_diffrn_reflns_theta_min 2.03
_diffrn_source_current 40
_diffrn_source_voltage 50
_diffrn_standards_decay_% -0.18
_exptl_absorpt_coefficient_mu 2.963
_exptl_absorpt_correction_T_max 0.837
_exptl_absorpt_correction_T_min 0.547
_exptl_absorpt_correction_type multi-scan
_exptl_absorpt_process_details 'TWINABS (Sheldrick, 1996)'
_exptl_crystal_colour blue
_exptl_crystal_density_diffrn 2.009
_exptl_crystal_description needle
_exptl_crystal_F_000 444
_exptl_crystal_id 'Scott/Dat Cu(NO3)2.3H2O+4PCA+H2O 3D 175C 9/3-9/6-2003 D4105'
_exptl_crystal_size_max 0.27
_exptl_crystal_size_mid 0.09
_exptl_crystal_size_min 0.06
_refine_diff_density_max 0.342
_refine_diff_density_min -0.308
_refine_diff_density_rms 0.080
_refine_ls_extinction_method none
_refine_ls_goodness_of_fit_ref 0.928
_refine_ls_hydrogen_treatment constr
_refine_ls_matrix_type full
_refine_ls_number_parameters 139
_refine_ls_number_reflns 3032
_refine_ls_number_restraints 7
_refine_ls_restrained_S_all 0.927
_refine_ls_R_factor_all 0.0529
_refine_ls_R_factor_gt 0.0405
_refine_ls_shift/su_max 0.001
_refine_ls_shift/su_mean 0.000
_refine_ls_structure_factor_coef Fsqd
_refine_ls_weighting_details 'w=1/[\s^2^(Fo^2^)+(0.05P)^2^], P=(max(Fo^2^,0)+2Fc^2^)/3'
_refine_ls_weighting_scheme calc
_refine_ls_wR_factor_gt 0.0899
_refine_ls_wR_factor_ref 0.0950
_reflns_number_gt 2233
_reflns_number_total 3032
_reflns_threshold_expression >2sigma(I)
_cod_data_source_file ic050024csi20050107_042659.cif
_cod_data_source_block SLUG-3
_cod_depositor_comments
;
The following automatic conversions were performed:
'_symmetry_cell_setting' value 'Monoclinic' changed to 'monoclinic'
according to '/home/saulius/struct/CIF-dictionaries/cif_core.dic'
dictionary named 'cif_core.dic' version 2.4.1 from 2010-06-29.

Automatic conversion script
Id: cif_fix_enum 1527 2010-12-29 10:47:43Z saulius 
;
_cod_original_cell_volume 729.43(15)
_cod_database_code 4309472
_diffrn_measurement_total_frames-ccd 1868
_diffrn_measurement_frame_width-ccd 0.30
_diffrn_detector_distance-ccd 5.171
_diffrn_measurement_frame_time-ccd 10
_diffrn_measurement_total_time-ccd 7.01
_diffrn_measurement_frame_size-ccd 512

loop_
_symmetry_equiv_pos_as_xyz
'x, y, z'
'-x+1/2, y+1/2, -z+1/2'
'-x, -y, -z'
'x-1/2, -y-1/2, z-1/2'

loop_
_atom_site_label
_atom_site_type_symbol
_atom_site_fract_x
_atom_site_fract_y
_atom_site_fract_z
_atom_site_U_iso_or_equiv
_atom_site_adp_type
_atom_site_occupancy
_atom_site_symmetry_multiplicity
_atom_site_calc_flag
_atom_site_refinement_flags
_atom_site_disorder_assembly
_atom_site_disorder_group
Cu1 Cu 0.26556(8) 0.577458(17) 0.49570(2) 0.01749(10) Uani 1 1 d . . .
O1 O 0.3064(5) 0.47158(10) 0.56988(12) 0.0169(4) Uani 1 1 d D . .
H1 H 0.310(9) 0.485(2) 0.6325(10) 0.062(11) Uiso 1 1 d D . .
O2 O 0.5359(5) 0.85873(11) 0.10734(12) 0.0253(4) Uani 1 1 d . . .
O3 O 0.6631(6) 0.94540(12) 0.24215(14) 0.0386(5) Uani 1 1 d . . .
C1 C 0.5536(7) 0.87784(16) 0.20236(18) 0.0206(6) Uani 1 1 d . . .
C2 C 0.4331(7) 0.80846(16) 0.27283(18) 0.0200(6) Uani 1 1 d . . .
C3 C 0.4261(7) 0.82250(16) 0.37796(18) 0.0248(6) Uani 1 1 d . . .
H3 H 0.4773 0.8757 0.4057 0.024(7) Uiso 1 1 calc R . .
C4 C 0.3424(8) 0.72922(16) 0.23527(19) 0.0237(6) Uani 1 1 d . . .
H4 H 0.3363 0.7181 0.1649 0.038(8) Uiso 1 1 calc R . .
C5 C 0.3421(7) 0.75633(15) 0.44069(18) 0.0236(6) Uani 1 1 d . . .
H5 H 0.3385 0.7663 0.5111 0.049(9) Uiso 1 1 calc R . .
C6 C 0.2610(7) 0.66663(16) 0.30288(18) 0.0228(6) Uani 1 1 d . . .
H6 H 0.1998 0.6134 0.2766 0.036(8) Uiso 1 1 calc R . .
N1 N 0.2659(6) 0.67886(12) 0.40521(15) 0.0194(5) Uani 1 1 d . . .
O1W O 0.291(4) 0.4448(7) 0.9086(8) 0.093(4) Uani 0.471(13) 1 d PD A 1
H1W1 H 0.414(17) 0.479(5) 0.951(6) 0.093 Uiso 0.471(13) 1 d PD A 1
H1W2 H 0.064(9) 0.463(5) 0.902(7) 0.093 Uiso 0.471(13) 1 d PD A 1
O2W O 0.503(4) 0.4567(8) 0.9140(8) 0.101(4) Uani 0.529(13) 1 d PD A 2
H2W1 H 0.367(16) 0.484(5) 0.868(5) 0.101 Uiso 0.529(13) 1 d PD A 2
H2W2 H 0.731(9) 0.473(6) 0.916(7) 0.101 Uiso 0.529(13) 1 d PD A 2

loop_
_atom_site_aniso_label
_atom_site_aniso_U_11
_atom_site_aniso_U_22
_atom_site_aniso_U_33
_atom_site_aniso_U_23
_atom_site_aniso_U_13
_atom_site_aniso_U_12
Cu1 0.0229(2) 0.01300(15) 0.01779(15) 0.00305(11) 0.00815(13) 0.00235(13)
O1 0.0222(10) 0.0146(8) 0.0144(8) 0.0019(6) 0.0052(7) 0.0026(7)
O2 0.0380(13) 0.0202(9) 0.0193(8) 0.0023(7) 0.0109(8) -0.0056(8)
O3 0.0678(16) 0.0273(11) 0.0211(9) 0.0013(8) 0.0067(10) -0.0198(10)
C1 0.0219(16) 0.0193(13) 0.0211(12) 0.0054(10) 0.0036(10) 0.0008(11)
C2 0.0167(15) 0.0210(13) 0.0227(12) 0.0077(10) 0.0042(10) 0.0017(11)
C3 0.0334(17) 0.0185(13) 0.0233(12) -0.0006(10) 0.0068(12) -0.0056(12)
C4 0.0291(16) 0.0252(14) 0.0172(11) 0.0005(10) 0.0041(11) -0.0017(12)
C5 0.0312(17) 0.0221(13) 0.0185(12) 0.0031(10) 0.0086(11) 0.0012(12)
C6 0.0254(17) 0.0190(13) 0.0243(13) 0.0028(10) 0.0040(11) 0.0001(11)
N1 0.0214(13) 0.0165(11) 0.0209(10) 0.0068(8) 0.0054(9) 0.0022(9)
O1W 0.157(13) 0.069(5) 0.049(4) 0.022(4) -0.004(6) 0.008(7)
O2W 0.144(11) 0.091(6) 0.064(5) 0.004(4) -0.022(7) -0.001(7)

loop_
_atom_type_symbol
_atom_type_description
_atom_type_scat_dispersion_real
_atom_type_scat_dispersion_imag
_atom_type_scat_source
C C 0.0033 0.0016 'International Tables Vol C Tables 4.2.6.8 and 6.1.1.4'
H H 0.0000 0.0000 'International Tables Vol C Tables 4.2.6.8 and 6.1.1.4'
N N 0.0061 0.0033 'International Tables Vol C Tables 4.2.6.8 and 6.1.1.4'
O O 0.0106 0.0060 'International Tables Vol C Tables 4.2.6.8 and 6.1.1.4'
Cu Cu 0.3201 1.2651 'International Tables Vol C Tables 4.2.6.8 and 6.1.1.4'

loop_
_geom_angle_atom_site_label_1
_geom_angle_atom_site_label_2
_geom_angle_atom_site_label_3
_geom_angle
_geom_angle_site_symmetry_1
_geom_angle_site_symmetry_3
_geom_angle_publ_flag
O1 Cu1 O1 81.22(7) . 3_666 ?
O1 Cu1 N1 172.07(7) . . ?
O1 Cu1 N1 91.21(7) 3_666 . ?
O1 Cu1 O2 95.43(7) . 4_576 ?
O1 Cu1 O2 153.47(8) 3_666 4_576 ?
N1 Cu1 O2 92.40(7) . 4_576 ?
O1 Cu1 O1 85.00(7) . 3_566 ?
O1 Cu1 O1 113.73(7) 3_666 3_566 ?
N1 Cu1 O1 95.99(7) . 3_566 ?
O2 Cu1 O1 92.02(7) 4_576 3_566 ?
Cu1 O1 Cu1 98.78(7) . 3_666 ?
Cu1 O1 Cu1 95.00(7) . 3_566 ?
Cu1 O1 Cu1 113.73(7) 3_666 3_566 ?
Cu1 O1 H1 105(2) . . ?
Cu1 O1 H1 125(2) 3_666 . ?
Cu1 O1 H1 113(2) 3_566 . ?
C1 O2 Cu1 126.71(16) . 4_675 ?
O3 C1 O2 126.9(2) . . ?
O3 C1 C2 118.1(2) . . ?
O2 C1 C2 115.0(2) . . ?
C4 C2 C3 118.1(2) . . ?
C4 C2 C1 121.2(2) . . ?
C3 C2 C1 120.6(2) . . ?
C5 C3 C2 119.0(2) . . ?
C5 C3 H3 120.5 . . ?
C2 C3 H3 120.5 . . ?
C6 C4 C2 119.3(2) . . ?
C6 C4 H4 120.3 . . ?
C2 C4 H4 120.3 . . ?
N1 C5 C3 123.1(2) . . ?
N1 C5 H5 118.4 . . ?
C3 C5 H5 118.4 . . ?
N1 C6 C4 123.0(2) . . ?
N1 C6 H6 118.5 . . ?
C4 C6 H6 118.5 . . ?
C5 N1 C6 117.4(2) . . ?
C5 N1 Cu1 123.49(16) . . ?
C6 N1 Cu1 117.85(16) . . ?
H1W1 O1W H1W2 106(4) . . ?
H1W1 O1W H2W1 77(8) . . ?
H1W2 O1W H2W1 93(7) . . ?
H1W1 O2W H2W1 88(9) . . ?
H1W1 O2W H2W2 108(8) . . ?
H2W1 O2W H2W2 111(4) . . ?

loop_
_geom_bond_atom_site_label_1
_geom_bond_atom_site_label_2
_geom_bond_distance
_geom_bond_site_symmetry_2
_geom_bond_publ_flag
Cu1 O1 1.9358(16) . ?
Cu1 O1 1.9705(17) 3_666 ?
Cu1 N1 1.9931(19) . ?
Cu1 O2 2.0036(16) 4_576 ?
Cu1 O1 2.2671(18) 3_566 ?
Cu1 Cu1 2.9654(6) 3_666 ?
O1 Cu1 1.9705(16) 3_666 ?
O1 Cu1 2.2671(17) 3_566 ?
O1 H1 0.841(10) . ?
O2 C1 1.268(3) . ?
O2 Cu1 2.0036(16) 4_675 ?
O3 C1 1.237(3) . ?
C1 C2 1.519(3) . ?
C2 C4 1.376(3) . ?
C2 C3 1.387(3) . ?
C3 C5 1.379(3) . ?
C3 H3 0.9300 . ?
C4 C6 1.374(3) . ?
C4 H4 0.9300 . ?
C5 N1 1.332(3) . ?
C5 H5 0.9300 . ?
C6 N1 1.343(3) . ?
C6 H6 0.9300 . ?
O1W H1W1 0.86(2) . ?
O1W H1W2 0.854(19) . ?
O1W H2W1 0.87(6) . ?
O2W H1W1 0.70(7) . ?
O2W H2W1 0.85(2) . ?
O2W H2W2 0.85(2) . ?

loop_
_geom_hbond_atom_site_label_D
_geom_hbond_atom_site_label_H
_geom_hbond_atom_site_label_A
_geom_hbond_distance_DH
_geom_hbond_distance_HA
_geom_hbond_distance_DA
_geom_hbond_angle_DHA
_geom_hbond_site_symmetry_A
O1 H1 O3 0.841(10) 1.910(18) 2.687(2) 153(3) 4_576
O2W H2W1 O3 0.85(2) 2.06(3) 2.892(12) 166(7) 4_576
O1W H1W1 O1W 0.86(2) 2.35(4) 3.20(2) 169(10) 3_667
O1W H1W2 O3 0.854(19) 2.59(11) 2.782(10) 94(7) 4_576

loop_
_geom_torsion_atom_site_label_1
_geom_torsion_atom_site_label_2
_geom_torsion_atom_site_label_3
_geom_torsion_atom_site_label_4
_geom_torsion
_geom_torsion_site_symmetry_1
_geom_torsion_site_symmetry_2
_geom_torsion_site_symmetry_3
_geom_torsion_site_symmetry_4
_geom_torsion_publ_flag
O1 Cu1 O1 Cu1 0.0 3_666 . . 3_666 ?
O2 Cu1 O1 Cu1 -153.47(8) 4_576 . . 3_666 ?
O1 Cu1 O1 Cu1 114.97(8) 3_566 . . 3_666 ?
O1 Cu1 O1 Cu1 -114.97(8) 3_666 . . 3_566 ?
O2 Cu1 O1 Cu1 91.56(7) 4_576 . . 3_566 ?
O1 Cu1 O1 Cu1 0.0 3_566 . . 3_566 ?
Cu1 Cu1 O1 Cu1 -114.97(8) 3_666 . . 3_566 ?
Cu1 O2 C1 O3 12.1(4) 4_675 . . . ?
Cu1 O2 C1 C2 -166.56(16) 4_675 . . . ?
O3 C1 C2 C4 -173.8(3) . . . . ?
O2 C1 C2 C4 5.0(4) . . . . ?
O3 C1 C2 C3 3.6(4) . . . . ?
O2 C1 C2 C3 -177.6(2) . . . . ?
C4 C2 C3 C5 2.2(4) . . . . ?
C1 C2 C3 C5 -175.3(2) . . . . ?
C3 C2 C4 C6 -2.1(4) . . . . ?
C1 C2 C4 C6 175.4(2) . . . . ?
C2 C3 C5 N1 -0.1(4) . . . . ?
C2 C4 C6 N1 -0.1(4) . . . . ?
C3 C5 N1 C6 -2.0(4) . . . . ?
C3 C5 N1 Cu1 164.8(2) . . . . ?
C4 C6 N1 C5 2.2(4) . . . . ?
C4 C6 N1 Cu1 -165.5(2) . . . . ?
O1 Cu1 N1 C5 -115.7(2) 3_666 . . . ?
O2 Cu1 N1 C5 38.0(2) 4_576 . . . ?
O1 Cu1 N1 C5 130.3(2) 3_566 . . . ?
Cu1 Cu1 N1 C5 -117.77(19) 3_666 . . . ?
O1 Cu1 N1 C6 51.1(2) 3_666 . . . ?
O2 Cu1 N1 C6 -155.22(19) 4_576 . . . ?
O1 Cu1 N1 C6 -62.94(19) 3_566 . . . ?
Cu1 Cu1 N1 C6 49.0(2) 3_666 . . . ?
